data_1525216
loop_
_publ_author_name
'Schlenker, J.L.'
'Pluth, J.J.'
'Smith, J.V.'

_publ_section_title
;
 Positions of cations and molecules in zeolites with the mordenite
 framework. IX. Dehydrated H-mordenite via acid exchange
;
_journal_name_full 'Materials Research Bulletin'
_journal_page_first 849
_journal_page_last 856
_journal_volume 14
_journal_year 1979
_chemical_formula_sum 'Al8.5 H7.9 Na0.6 O96 Si39.5'
_chemical_name_systematic 'Na0.6 H7.9 (Al8.5 Si39.5 O96)'
_space_group_IT_number 63
_symmetry_space_group_name_Hall '-C 2c 2'
_symmetry_space_group_name_H-M 'C m c m'
_cell_angle_alpha 90
_cell_angle_beta 90
_cell_angle_gamma 90
_cell_formula_units_Z 1
_cell_length_a 18.178
_cell_length_b 20.394
_cell_length_c 7.488
_cell_volume 2775.967
_citation_journal_id_ASTM MRBUAC
_cod_data_source_file Schlenker_MRBUAC_1979_390.cif
_cod_data_source_block H7.9Al8.5Na0.6O96Si39.5
_cod_original_formula_sum 'H7.9 Al8.5 Na0.6 O96 Si39.5'
_cod_database_code 1525216

loop_
_symmetry_equiv_pos_as_xyz
x,y,z
-x,-y,z+1/2
x,-y,-z
-x,y,-z+1/2
-x,-y,-z
x,y,-z-1/2
-x,y,z
x,-y,z-1/2
x+1/2,y+1/2,z
-x+1/2,-y+1/2,z+1/2
x+1/2,-y+1/2,-z
-x+1/2,y+1/2,-z+1/2
-x+1/2,-y+1/2,-z
x+1/2,y+1/2,-z-1/2
-x+1/2,y+1/2,z
x+1/2,-y+1/2,z-1/2

loop_
_atom_site_label
_atom_site_type_symbol
_atom_site_fract_x
_atom_site_fract_y
_atom_site_fract_z
_atom_site_occupancy
_atom_site_U_iso_or_equiv
O10 O-2 0 0.2026 0.25 1 0.0
O6 O-2 0.1744 0.4197 0.75 1 0.0
O4 O-2 0.0945 0.3015 0.25 1 0.0
O2 O-2 0.1239 0.194 0.4252 1 0.0
Al4 Al+3 0.0853 0.2243 0.25 0.1771 0.0
O8 O-2 0.25 0.25 0.5 1 0.0
Al2 Al+3 0.3026 0.31 0.0443 0.1771 0.0
Si2 Si+4 0.3026 0.31 0.0443 0.8229 0.0
O3 O-2 0.2388 0.1227 0.9923 1 0.0
O7 O-2 0.2244 0.5 0.5 1 0.0
O1 O-2 0.124 0.4116 0.4272 1 0.0
Na1 Na+1 0 0.5 0 0.15 0.0
Al1 Al+3 0.3036 0.0734 0.0427 0.1771 0.0
O5 O-2 0.1722 0.1931 0.75 1 0.0
Si4 Si+4 0.0853 0.2243 0.25 0.8229 0.0
O9 O-2 0 0.4023 0.25 1 0.0
Si3 Si+4 0.086 0.3802 0.25 0.8229 0.0
Al3 Al+3 0.086 0.3802 0.25 0.1771 0.0
Si1 Si+4 0.3036 0.0734 0.0427 0.8229 0.0
